data_1571905
loop_
_publ_author_name
'Fan, Chang-Chun'
'Liu, Cheng-Dong'
'Liang, Bei-Dou'
'Ju, Tong-Yu'
'Wang, Wei'
'Jin, Ming-Liang'
'Chai, Chao-Yang'
'Zhang, Wen'

_publ_section_title
;
 Chiral three-dimensional organic-inorganic lead iodide hybrid
 semiconductors.
;
_journal_issue 29
_journal_name_full 'Chemical science'
_journal_page_first 11374
_journal_page_last 11381
_journal_paper_doi 10.1039/d4sc00954a
_journal_volume 15
_journal_year 2024
_chemical_formula_moiety 'I6 Pb2, 0.5(C14 H24 N4)'
_chemical_formula_sum 'C7 H12 I6 N2 Pb2'
_chemical_formula_weight 1299.97
_space_group_crystal_system orthorhombic
_space_group_IT_number 64
_space_group_name_Hall '-C 2ac 2'
_space_group_name_H-M_alt 'C m c e'
_atom_sites_solution_hydrogens mixed
_atom_sites_solution_primary dual
_audit_creation_date 2024-01-05
_audit_creation_method
;
Olex2 1.5
(compiled 2023.03.06 svn.rbb2c1857 for OlexSys, GUI svn.r6748)
;
_audit_update_record
;
2024-01-05 deposited with the CCDC.	2024-06-13 downloaded from the CCDC.
;
_cell_angle_alpha 90
_cell_angle_beta 90
_cell_angle_gamma 90
_cell_formula_units_Z 8
_cell_length_a 12.9548(6)
_cell_length_b 18.8648(9)
_cell_length_c 17.6101(7)
_cell_measurement_reflns_used 4263
_cell_measurement_temperature 299.13(10)
_cell_measurement_theta_max 30.7780
_cell_measurement_theta_min 2.1960
_cell_volume 4303.7(3)
_computing_cell_refinement 'CrysAlisPro 1.171.40.84a (Rigaku OD, 2020)'
_computing_data_collection 'CrysAlisPro 1.171.40.84a (Rigaku OD, 2020)'
_computing_data_reduction 'CrysAlisPro 1.171.40.84a (Rigaku OD, 2020)'
_computing_molecular_graphics 'Olex2 1.5 (Dolomanov et al., 2009)'
_computing_publication_material 'Olex2 1.5 (Dolomanov et al., 2009)'
_computing_structure_refinement 'SHELXL 2018/3 (Sheldrick, 2015)'
_computing_structure_solution 'ShelXT (Sheldrick, 2015)'
_diffrn_ambient_environment air
_diffrn_ambient_temperature 299.13(10)
_diffrn_detector 'Hybrid Pixel Array Detector'
_diffrn_detector_area_resol_mean 10.0000
_diffrn_detector_type HyPix
_diffrn_measured_fraction_theta_full 1.000
_diffrn_measured_fraction_theta_max 0.819
_diffrn_measurement_details
;
List of Runs (angles in degrees, time in seconds):

  # Type    Start    End  Width  t~exp~   \w     \q     \k     \f   Frames
#--------------------------------------------------------------------------
  1  \w    -26.00   6.00   0.50    1.50    --    5.69  94.00  61.00   64
  2  \w    -20.00  44.00   0.50    1.50    --   -6.24  38.00 -60.00  128
  3  \w    -18.00  31.00   0.50    1.50    --    5.69 -99.00-180.00   98
  4  \w    -13.00  32.00   0.50    1.50    --    5.69 -94.00 -49.00   90
;
_diffrn_measurement_device 'four-circle diffractometer'
_diffrn_measurement_device_type 'XtaLAB Synergy R, DW system, HyPix'
_diffrn_measurement_method '\w scans'
_diffrn_orient_matrix_type 'CrysAlisPro convention (1999,Acta A55,543-557)'
_diffrn_orient_matrix_UB_11 0.0153755000
_diffrn_orient_matrix_UB_12 -0.0505868000
_diffrn_orient_matrix_UB_13 0.0006706000
_diffrn_orient_matrix_UB_21 -0.0079125000
_diffrn_orient_matrix_UB_22 -0.0054840000
_diffrn_orient_matrix_UB_23 -0.0366875000
_diffrn_orient_matrix_UB_31 0.0363751000
_diffrn_orient_matrix_UB_32 0.0201836000
_diffrn_orient_matrix_UB_33 -0.0082485000
_diffrn_radiation_monochromator mirror
_diffrn_radiation_probe x-ray
_diffrn_radiation_type 'Mo K\a'
_diffrn_radiation_wavelength 0.71073
_diffrn_reflns_av_R_equivalents 0.0394
_diffrn_reflns_av_unetI/netI 0.0380
_diffrn_reflns_Laue_measured_fraction_full 1.000
_diffrn_reflns_Laue_measured_fraction_max 0.819
_diffrn_reflns_limit_h_max 18
_diffrn_reflns_limit_h_min -13
_diffrn_reflns_limit_k_max 26
_diffrn_reflns_limit_k_min -26
_diffrn_reflns_limit_l_max 23
_diffrn_reflns_limit_l_min -21
_diffrn_reflns_number 13562
_diffrn_reflns_point_group_measured_fraction_full 1.000
_diffrn_reflns_point_group_measured_fraction_max 0.819
_diffrn_reflns_theta_full 25.242
_diffrn_reflns_theta_max 30.555
_diffrn_reflns_theta_min 2.159
_diffrn_source 'Rotating-anode X-ray tube'
_diffrn_source_type 'Rigaku (Mo) X-ray Source'
_exptl_absorpt_coefficient_mu 24.222
_exptl_absorpt_correction_T_max 1.00000
_exptl_absorpt_correction_T_min 0.11415
_exptl_absorpt_correction_type multi-scan
_exptl_absorpt_process_details
;
CrysAlisPro 1.171.40.84a (Rigaku Oxford Diffraction, 2020)
Empirical absorption correction using spherical harmonics,
implemented in SCALE3 ABSPACK scaling algorithm.
;
_exptl_crystal_colour 'metallic reddish red'
_exptl_crystal_colour_lustre metallic
_exptl_crystal_colour_modifier reddish
_exptl_crystal_colour_primary red
_exptl_crystal_density_diffrn 4.013
_exptl_crystal_description block
_exptl_crystal_F_000 4400
_exptl_crystal_size_max 0.2
_exptl_crystal_size_mid 0.2
_exptl_crystal_size_min 0.2
_refine_diff_density_max 2.491
_refine_diff_density_min -4.696
_refine_diff_density_rms 0.325
_refine_ls_extinction_method none
_refine_ls_goodness_of_fit_ref 1.054
_refine_ls_hydrogen_treatment mixed
_refine_ls_matrix_type full
_refine_ls_number_parameters 96
_refine_ls_number_reflns 2819
_refine_ls_number_restraints 66
_refine_ls_restrained_S_all 1.048
_refine_ls_R_factor_all 0.0762
_refine_ls_R_factor_gt 0.0517
_refine_ls_shift/su_max 0.000
_refine_ls_shift/su_mean 0.000
_refine_ls_structure_factor_coef Fsqd
_refine_ls_weighting_details 'w=1/[\s^2^(Fo^2^)+(0.0321P)^2^+157.0801P] where P=(Fo^2^+2Fc^2^)/3'
_refine_ls_weighting_scheme calc
_refine_ls_wR_factor_gt 0.1058
_refine_ls_wR_factor_ref 0.1151
_reflns_Friedel_coverage 0.000
_reflns_number_gt 2076
_reflns_number_total 2819
_reflns_threshold_expression 'I > 2\s(I)'
_cod_data_source_file d4sc00954a2.cif
_cod_data_source_block 2Rac
_cod_depositor_comments 'Adding full bibliography for 1571897--1571906.cif.'
_cod_original_sg_symbol_Hall '-C 2bc 2'
_cod_database_code 1571905
_shelx_shelxl_version_number 2018/3
_chemical_oxdiff_formula 'C1 H1 N1 Pb1 I1'
_shelx_space_group_comment
;
The symmetry employed for this shelxl refinement is uniquely defined
by the following loop, which should always be used as a source of
symmetry information in preference to the above space-group names.
They are only intended as comments.
;
_shelx_estimated_absorpt_t_max 0.085
_shelx_estimated_absorpt_t_min 0.085
_reflns_odcompleteness_completeness 99.63
_reflns_odcompleteness_iscentric 1
_reflns_odcompleteness_theta 26.32
_olex2_refinement_description
;
1. Shared sites
{C1, N1}
2. Restrained distances
 C2-N1
 1.51 with sigma of 0.01
 C1-C2
 1.51 with sigma of 0.01
 C2-C3
 1.51 with sigma of 0.01
3. Uiso/Uaniso restraints and constraints
Uanis(C1) \\sim Ueq: with sigma of 0.001 and sigma for terminal atoms of 0.002
Uanis(C2) \\sim Ueq: with sigma of 0.01 and sigma for terminal atoms of 0.02
Uanis(C1) = Uanis(N1)
4. Rigid body (RIGU) restrains
 C4, C5, C6, C7, N2, C3, C2, N1
 with sigma for 1-2 distances of 0.004 and sigma for 1-3 distances of 0.004
5. Others
 Fixed Sof: C1(0.5) H1A(0.5) H1B(0.5) H1C(0.5) N1(0.5) H1D(0.5) H1E(0.5)
 H1F(0.5)
6.a Riding coordinates:
 C1(H1A,H1B,H1C), N1(H1D,H1E,H1F)
6.b Aromatic/amide H refined with riding coordinates:
 N2(H2), C7(H7), C5(H5), C6(H6), C4(H4)
;
_olex2_submission_special_instructions 'No special instructions were received'
_oxdiff_exptl_absorpt_empirical_details
;
Empirical correction (ABSPACK) includes:
- Absorption correction using spherical harmonics
- Frame scaling
;
_oxdiff_exptl_absorpt_empirical_full_max 3.736
_oxdiff_exptl_absorpt_empirical_full_min 0.443

loop_
_space_group_symop_operation_xyz
'x, y, z'
'-x, -y+1/2, z+1/2'
'-x, y+1/2, -z+1/2'
'x, -y, -z'
'x+1/2, y+1/2, z'
'-x+1/2, -y+1, z+1/2'
'-x+1/2, y+1, -z+1/2'
'x+1/2, -y+1/2, -z'
'-x, -y, -z'
'x, y-1/2, -z-1/2'
'x, -y-1/2, z-1/2'
'-x, y, z'
'-x+1/2, -y+1/2, -z'
'x+1/2, y, -z-1/2'
'x+1/2, -y, z-1/2'
'-x+1/2, y+1/2, z'

loop_
_atom_site_label
_atom_site_type_symbol
_atom_site_fract_x
_atom_site_fract_y
_atom_site_fract_z
_atom_site_U_iso_or_equiv
_atom_site_adp_type
_atom_site_occupancy
_atom_site_site_symmetry_order
_atom_site_calc_flag
_atom_site_refinement_flags_posn
_atom_site_refinement_flags_adp
_atom_site_refinement_flags_occupancy
_atom_site_disorder_assembly
_atom_site_disorder_group
Pb1 Pb 0.25405(3) 0.37595(2) 0.61993(2) 0.03606(14) Uani 1 1 d . . . . .
I4 I 0.28522(10) 0.500000 0.500000 0.0558(3) Uani 1 2 d S T P . .
I1 I 0.250000 0.49376(5) 0.750000 0.0387(2) Uani 1 2 d S T P . .
I5 I 0.000000 0.40201(7) 0.60550(7) 0.0514(3) Uani 1 2 d S T P . .
I2 I 0.250000 0.25778(5) 0.750000 0.0389(2) Uani 1 2 d S T P . .
I6 I 0.250000 0.250000 0.500000 0.1171(8) Uani 1 2 d S . P . .
I3 I 0.500000 0.35982(6) 0.63685(7) 0.0467(3) Uani 1 2 d S T P . .
N2 N 0.000000 0.1919(8) 0.7241(9) 0.053(3) Uani 1 2 d S T P . .
H2 H 0.000000 0.230321 0.750465 0.064 Uiso 1 2 calc R U P . .
C7 C 0.000000 0.1942(10) 0.6466(12) 0.060(4) Uani 1 2 d S T P . .
H7 H 0.000000 0.237507 0.621452 0.072 Uiso 1 2 calc R U P . .
C5 C 0.000000 0.0706(11) 0.6430(12) 0.060(4) Uani 1 2 d S T P A .
H5 H 0.000000 0.028673 0.615222 0.072 Uiso 1 2 calc R U P . .
C2 C 0.000000 0.1341(16) 0.8439(10) 0.102(6) Uani 1 2 d DS TU P . .
H2A H 0.000000 0.176(14) 0.884(14) 0.123 Uiso 1 2 d S U P . .
C6 C 0.000000 0.1334(10) 0.6070(11) 0.053(4) Uani 1 2 d S T P . .
H6 H 0.000000 0.134781 0.554191 0.064 Uiso 1 2 calc R U P . .
C3 C 0.000000 0.1271(10) 0.7588(10) 0.055(3) Uani 1 2 d DS T P A .
C4 C 0.000000 0.0686(10) 0.7179(11) 0.054(4) Uani 1 2 d S T P . .
H4 H 0.000000 0.024915 0.742390 0.065 Uiso 1 2 calc R U P A .
C1 C 0.0983(11) 0.1153(8) 0.8836(9) 0.096(5) Uani 0.5 1 d D U P A 9
H1A H 0.154789 0.135980 0.856163 0.144 Uiso 0.5 1 d R U P A 9
H1B H 0.107169 0.064820 0.885963 0.144 Uiso 0.5 1 d R U P A 9
H1C H 0.096609 0.134290 0.934203 0.144 Uiso 0.5 1 d R U P A 9
N1 N 0.0983(11) 0.1153(8) 0.8836(9) 0.096(5) Uani 0.5 1 d D . P A 10
H1D H 0.130999 0.155400 0.895073 0.115 Uiso 0.5 1 d R U P A 10
H1E H 0.137909 0.089110 0.853323 0.115 Uiso 0.5 1 d R U P A 10
H1F H 0.085049 0.091360 0.926083 0.115 Uiso 0.5 1 d R U P A 10

loop_
_atom_site_aniso_label
_atom_site_aniso_U_11
_atom_site_aniso_U_22
_atom_site_aniso_U_33
_atom_site_aniso_U_23
_atom_site_aniso_U_13
_atom_site_aniso_U_12
Pb1 0.0418(3) 0.0381(2) 0.0282(2) 0.00014(14) -0.00095(16) -0.00241(18)
I4 0.0636(8) 0.0604(7) 0.0434(6) 0.0234(5) 0.000 0.000
I1 0.0425(5) 0.0380(5) 0.0356(5) 0.000 -0.0030(4) 0.000
I5 0.0336(6) 0.0553(7) 0.0652(7) -0.0071(6) 0.000 0.000
I2 0.0392(5) 0.0417(5) 0.0358(5) 0.000 0.0038(4) 0.000
I6 0.174(2) 0.1142(14) 0.0631(10) -0.0582(10) 0.0253(11) -0.0623(14)
I3 0.0276(5) 0.0489(6) 0.0637(7) 0.0107(5) 0.000 0.000
N2 0.044(8) 0.040(6) 0.076(7) -0.018(6) 0.000 0.000
C7 0.051(11) 0.053(8) 0.077(8) 0.012(7) 0.000 0.000
C5 0.046(10) 0.060(8) 0.075(8) 0.002(7) 0.000 0.000
C2 0.098(9) 0.124(11) 0.085(7) 0.005(7) 0.000 0.000
C6 0.039(9) 0.068(8) 0.053(8) 0.005(6) 0.000 0.000
C3 0.025(7) 0.063(7) 0.077(7) 0.007(6) 0.000 0.000
C4 0.039(9) 0.046(7) 0.076(8) 0.018(6) 0.000 0.000
C1 0.095(5) 0.097(5) 0.095(5) 0.001(2) -0.002(2) 0.000(2)
N1 0.095(5) 0.097(5) 0.095(5) 0.001(2) -0.002(2) 0.000(2)

loop_
_atom_type_symbol
_atom_type_description
_atom_type_scat_dispersion_real
_atom_type_scat_dispersion_imag
_atom_type_scat_source
C C 0.0033 0.0016 'International Tables Vol C Tables 4.2.6.8 and 6.1.1.4'
H H 0.0000 0.0000 'International Tables Vol C Tables 4.2.6.8 and 6.1.1.4'
I I -0.4742 1.8119 'International Tables Vol C Tables 4.2.6.8 and 6.1.1.4'
N N 0.0061 0.0033 'International Tables Vol C Tables 4.2.6.8 and 6.1.1.4'
Pb Pb -3.3944 10.1111 'International Tables Vol C Tables 4.2.6.8 and 6.1.1.4'

loop_
_geom_angle_atom_site_label_1
_geom_angle_atom_site_label_2
_geom_angle_atom_site_label_3
_geom_angle
_geom_angle_site_symmetry_1
_geom_angle_site_symmetry_3
_geom_angle_publ_flag
I4 Pb1 I1 88.065(16) . . ?
I4 Pb1 I5 88.06(3) . . ?
I4 Pb1 I2 172.64(3) . . ?
I4 Pb1 I6 96.372(10) . . ?
I4 Pb1 I3 90.31(3) . . ?
I1 Pb1 I5 86.32(2) . . ?
I1 Pb1 I2 88.34(2) . . ?
I1 Pb1 I3 90.90(2) . . ?
I2 Pb1 I5 98.11(3) . . ?
I2 Pb1 I3 83.33(2) . . ?
I6 Pb1 I1 175.367(18) . . ?
I6 Pb1 I5 92.48(2) . . ?
I6 Pb1 I2 87.397(17) . . ?
I6 Pb1 I3 90.41(2) . . ?
I3 Pb1 I5 176.82(3) . . ?
Pb1 I4 Pb1 165.40(5) . 4_566 ?
Pb1 I1 Pb1 91.74(3) . 7_546 ?
Pb1 I5 Pb1 160.91(5) . 12 ?
Pb1 I2 Pb1 91.58(3) 7_546 . ?
Pb1 I6 Pb1 180.000(16) 13_556 . ?
Pb1 I3 Pb1 164.77(4) 12_655 . ?
C7 N2 H2 120.9 . . ?
C7 N2 C3 118.3(15) . . ?
C3 N2 H2 120.9 . . ?
N2 C7 H7 120.2 . . ?
C6 C7 N2 119.6(18) . . ?
C6 C7 H7 120.2 . . ?
C6 C5 H5 120.1 . . ?
C4 C5 H5 120.1 . . ?
C4 C5 C6 120(2) . . ?
C3 C2 H2A 137(10) . . ?
C1 C2 H2A 82(7) 12 . ?
C1 C2 H2A 82(7) . . ?
C1 C2 C3 116.4(12) 12 . ?
C1 C2 C3 116.4(12) . . ?
C1 C2 C1 117(2) 12 . ?
N1 C2 H2A 82(7) . . ?
N1 C2 C3 116.4(12) . . ?
C7 C6 C5 120(2) . . ?
C7 C6 H6 119.8 . . ?
C5 C6 H6 119.7 . . ?
N2 C3 C2 111.4(18) . . ?
C4 C3 N2 120.4(17) . . ?
C4 C3 C2 128(2) . . ?
C5 C4 H4 119.2 . . ?
C3 C4 C5 121.5(19) . . ?
C3 C4 H4 119.2 . . ?
C2 C1 H1A 108.4 . . ?
C2 C1 H1B 110.9 . . ?
C2 C1 H1C 109.0 . . ?
H1A C1 H1B 109.5 . . ?
H1A C1 H1C 109.5 . . ?
H1B C1 H1C 109.5 . . ?
C2 N1 H1D 108.0 . . ?
C2 N1 H1E 110.0 . . ?
C2 N1 H1F 110.4 . . ?
H1D N1 H1E 109.5 . . ?
H1D N1 H1F 109.5 . . ?
H1E N1 H1F 109.5 . . ?

loop_
_geom_bond_atom_site_label_1
_geom_bond_atom_site_label_2
_geom_bond_distance
_geom_bond_site_symmetry_2
_geom_bond_publ_flag
Pb1 I4 3.1780(4) . ?
Pb1 I1 3.1921(8) . ?
Pb1 I5 3.3374(5) . ?
Pb1 I2 3.1967(8) . ?
Pb1 I6 3.1793(4) . ?
Pb1 I3 3.2146(5) . ?
N2 H2 0.8600 . ?
N2 C7 1.37(2) . ?
N2 C3 1.37(2) . ?
C7 H7 0.9300 . ?
C7 C6 1.34(3) . ?
C5 H5 0.9300 . ?
C5 C6 1.34(3) . ?
C5 C4 1.32(3) . ?
C2 H2A 1.1(3) . ?
C2 C3 1.504(10) . ?
C2 C1 1.497(7) . ?
C2 C1 1.496(7) 12 ?
C2 N1 1.497(7) . ?
C6 H6 0.9300 . ?
C3 C4 1.32(2) . ?
C4 H4 0.9300 . ?
C1 H1A 0.9601 . ?
C1 H1B 0.9599 . ?
C1 H1C 0.9601 . ?
N1 H1D 0.8901 . ?
N1 H1E 0.8900 . ?
N1 H1F 0.8899 . ?

loop_
_geom_torsion_atom_site_label_1
_geom_torsion_atom_site_label_2
_geom_torsion_atom_site_label_3
_geom_torsion_atom_site_label_4
_geom_torsion
_geom_torsion_site_symmetry_1
_geom_torsion_site_symmetry_2
_geom_torsion_site_symmetry_3
_geom_torsion_site_symmetry_4
_geom_torsion_publ_flag
N2 C7 C6 C5 0.000(7) . . . . ?
N2 C3 C4 C5 0.000(6) . . . . ?
C7 N2 C3 C2 180.000(6) . . . . ?
C7 N2 C3 C4 0.000(6) . . . . ?
C2 C3 C4 C5 180.000(6) . . . . ?
C6 C5 C4 C3 0.000(6) . . . . ?
C3 N2 C7 C6 0.000(6) . . . . ?
C4 C5 C6 C7 0.000(6) . . . . ?
C1 C2 C3 N2 108(2) 12 . . . ?
C1 C2 C3 N2 -108(2) . . . . ?
C1 C2 C3 C4 72(2) . . . . ?
C1 C2 C3 C4 -72(2) 12 . . . ?
N1 C2 C3 N2 -108(2) . . . . ?
N1 C2 C3 C4 72(2) . . . . ?
